data_7229305
loop_
_publ_author_name
'Lin, Shuang-Yan'
'Wu, Jianfeng'
'Xu, Zhikun'

_publ_section_title
;
 The effect of additional methyl on the magnetic relaxation and toroidal
 moment of Dy6 complex
;
_journal_issue 75
_journal_name_full 'RSC Adv.'
_journal_page_first 47520
_journal_paper_doi 10.1039/C7RA09619D
_journal_volume 7
_journal_year 2017
_chemical_formula_sum 'C64 H92 Dy6 N12 O29'
_chemical_formula_weight 2468.50
_chemical_name_systematic
; 
 ? 
;
_space_group_IT_number 2
_symmetry_cell_setting triclinic
_symmetry_space_group_name_Hall '-P 1'
_symmetry_space_group_name_H-M 'P -1'
_atom_sites_solution_hydrogens geom
_atom_sites_solution_primary direct
_atom_sites_solution_secondary difmap
_audit_creation_method SHELXL-97
_audit_update_record
;
2017-08-02 deposited with the CCDC.
2017-10-03 downloaded from the CCDC.
;
_cell_angle_alpha 82.0730(10)
_cell_angle_beta 81.8700(10)
_cell_angle_gamma 75.4000(10)
_cell_formula_units_Z 2
_cell_length_a 12.4459(5)
_cell_length_b 13.8185(5)
_cell_length_c 25.2852(10)
_cell_measurement_reflns_used 9064
_cell_measurement_temperature 185(2)
_cell_measurement_theta_max 26.06
_cell_measurement_theta_min 2.46
_cell_volume 4142.1(3)
_computing_cell_refinement 'Bruker SMART'
_computing_data_collection 'Bruker SMART'
_computing_data_reduction 'Bruker SAINT'
_computing_molecular_graphics 'Bruker SHELXTL'
_computing_publication_material 'Bruker SHELXTL'
_computing_structure_refinement 'SHELXL-97 (Sheldrick, 1997)'
_computing_structure_solution 'SHELXS-97 (Sheldrick, 1990)'
_diffrn_ambient_temperature 185(2)
_diffrn_measured_fraction_theta_full 0.989
_diffrn_measured_fraction_theta_max 0.989
_diffrn_measurement_device_type 'CCD area detector'
_diffrn_measurement_method 'phi and omega scans'
_diffrn_radiation_monochromator graphite
_diffrn_radiation_source 'fine-focus sealed tube'
_diffrn_radiation_type MoK\a
_diffrn_radiation_wavelength 0.71073
_diffrn_reflns_av_R_equivalents 0.0306
_diffrn_reflns_av_sigmaI/netI 0.0712
_diffrn_reflns_limit_h_max 15
_diffrn_reflns_limit_h_min -14
_diffrn_reflns_limit_k_max 17
_diffrn_reflns_limit_k_min -14
_diffrn_reflns_limit_l_max 31
_diffrn_reflns_limit_l_min -27
_diffrn_reflns_number 23226
_diffrn_reflns_theta_full 26.07
_diffrn_reflns_theta_max 26.07
_diffrn_reflns_theta_min 0.82
_exptl_absorpt_coefficient_mu 5.426
_exptl_absorpt_correction_T_max 0.5867
_exptl_absorpt_correction_T_min 0.4100
_exptl_absorpt_correction_type multi-scan
_exptl_crystal_colour yellow
_exptl_crystal_density_diffrn 1.979
_exptl_crystal_density_method 'not measured'
_exptl_crystal_description block
_exptl_crystal_F_000 2376
_exptl_crystal_size_max 0.20
_exptl_crystal_size_mid 0.12
_exptl_crystal_size_min 0.11
_refine_diff_density_max 1.733
_refine_diff_density_min -1.190
_refine_diff_density_rms 0.291
_refine_ls_extinction_method none
_refine_ls_goodness_of_fit_ref 1.006
_refine_ls_hydrogen_treatment constr
_refine_ls_matrix_type full
_refine_ls_number_parameters 1017
_refine_ls_number_reflns 16210
_refine_ls_number_restraints 83
_refine_ls_restrained_S_all 1.015
_refine_ls_R_factor_all 0.0750
_refine_ls_R_factor_gt 0.0455
_refine_ls_shift/su_max 0.003
_refine_ls_shift/su_mean 0.000
_refine_ls_structure_factor_coef Fsqd
_refine_ls_weighting_details 'calc w=1/[\s^2^(Fo^2^)+(0.0627P)^2^+0.0000P] where P=(Fo^2^+2Fc^2^)/3'
_refine_ls_weighting_scheme calc
_refine_ls_wR_factor_gt 0.1085
_refine_ls_wR_factor_ref 0.1271
_reflns_number_gt 11377
_reflns_number_total 16210
_reflns_threshold_expression >2sigma(I)
_cod_data_source_file c7ra09619d2.cif
_cod_data_source_block 1
_cod_depositor_comments
;
The following automatic conversions were performed:

'_symmetry_cell_setting' value 'Triclinic' changed to 'triclinic'
according to
/home/data/users/saulius/crontab/automatic-downloads/rss-feeds/RSC/lib/dictionaries/cif_core.dic
dictionary named 'cif_core.dic' version 2.4.2 from 2011-04-26.

Automatic conversion script
Id: cif_fix_values 4973 2017-02-22 13:04:09Z antanas 
;
_cod_original_sg_symbol_H-M P-1
_cod_database_code 7229305

loop_
_symmetry_equiv_pos_as_xyz
'x, y, z'
'-x, -y, -z'

loop_
_atom_site_label
_atom_site_type_symbol
_atom_site_fract_x
_atom_site_fract_y
_atom_site_fract_z
_atom_site_U_iso_or_equiv
_atom_site_adp_type
_atom_site_occupancy
_atom_site_symmetry_multiplicity
_atom_site_calc_flag
_atom_site_refinement_flags
Dy3 Dy 0.64726(3) 0.79236(3) 0.219929(17) 0.02878(11) Uani 1 1 d .
Dy6 Dy 0.48775(4) 0.70229(4) 0.331166(19) 0.03416(12) Uani 1 1 d .
Dy2 Dy 0.61500(4) 0.89846(3) 0.336581(17) 0.03045(12) Uani 1 1 d .
Dy1 Dy 0.71378(3) 1.08508(3) 0.263103(17) 0.02816(11) Uani 1 1 d .
Dy5 Dy 0.93678(4) 1.13305(3) 0.171139(18) 0.03199(12) Uani 1 1 d .
Dy4 Dy 0.85692(3) 0.90678(3) 0.181849(17) 0.02661(11) Uani 1 1 d .
N1 N 0.7648(8) 0.7940(7) 0.3884(4) 0.056(3) Uani 1 1 d .
N2 N 0.6999(7) 1.2061(6) 0.3288(3) 0.039(2) Uani 1 1 d .
N3 N 0.4918(7) 0.9837(7) 0.4114(3) 0.039(2) Uani 1 1 d .
N4 N 0.5706(7) 1.1952(7) 0.2096(3) 0.046(2) Uani 1 1 d .
N5 N 0.6978(7) 0.6486(7) 0.1649(3) 0.045(2) Uani 1 1 d .
N6 N 1.0202(7) 0.8149(6) 0.2276(3) 0.041(2) Uani 1 1 d .
N7 N 0.4825(6) 0.8844(7) 0.1743(3) 0.043(2) Uani 1 1 d .
N8 N 0.9313(6) 0.8486(6) 0.0921(3) 0.0330(19) Uani 1 1 d .
N9 N 0.5116(9) 0.4974(7) 0.3759(4) 0.054(3) Uani 1 1 d .
N10 N 0.2511(7) 0.7134(7) 0.3600(4) 0.053(2) Uani 1 1 d .
N11 N 0.9393(11) 1.2760(8) 0.0775(4) 0.074(4) Uani 1 1 d .
N12 N 1.1377(9) 1.1770(8) 0.1954(6) 0.094(3) Uani 1 1 d DU
O1 O 0.7094(5) 0.9211(4) 0.2502(2) 0.0291(14) Uani 1 1 d .
O2 O 0.7339(5) 0.9973(5) 0.3499(2) 0.0331(15) Uani 1 1 d .
O3 O 0.6711(5) 0.7293(5) 0.3097(2) 0.0331(15) Uani 1 1 d .
O4 O 0.8049(5) 1.2133(5) 0.2301(2) 0.0344(15) Uani 1 1 d .
O5 O 0.5373(5) 1.0700(5) 0.3061(2) 0.0334(15) Uani 1 1 d .
O6 O 0.5172(5) 0.7926(5) 0.3922(2) 0.0381(16) Uani 1 1 d .
O7 O 0.7710(5) 1.0796(4) 0.1673(2) 0.0302(14) Uani 1 1 d .
O8 O 0.8427(5) 0.7398(4) 0.2045(2) 0.0301(14) Uani 1 1 d .
O9 O 0.5317(5) 0.6798(5) 0.2440(3) 0.0370(16) Uani 1 1 d .
O10 O 0.9024(5) 1.0079(4) 0.2412(2) 0.0274(14) Uani 1 1 d .
O11 O 0.7084(5) 0.8814(5) 0.1402(2) 0.0319(15) Uani 1 1 d .
O12 O 0.4943(5) 0.8618(5) 0.2831(2) 0.0303(14) Uani 1 1 d .
O13 O 0.9967(5) 0.9854(5) 0.1364(2) 0.0329(15) Uani 1 1 d .
O14 O 0.4567(8) 0.5331(6) 0.3362(4) 0.072(3) Uani 1 1 d .
O15 O 0.5635(7) 0.5559(6) 0.3897(4) 0.068(3) Uani 1 1 d .
O16 O 0.5141(8) 0.4142(6) 0.3989(4) 0.075(3) Uani 1 1 d .
O17 O 0.2942(6) 0.7247(6) 0.3111(3) 0.051(2) Uani 1 1 d .
O18 O 0.3179(6) 0.7035(6) 0.3956(3) 0.054(2) Uani 1 1 d .
O19 O 0.1558(6) 0.7076(7) 0.3718(3) 0.075(3) Uani 1 1 d .
O20 O 1.0034(10) 1.1911(7) 0.0814(4) 0.110(4) Uani 1 1 d U
O21 O 0.8692(7) 1.2930(6) 0.1154(3) 0.066(2) Uani 1 1 d .
O22 O 0.9494(10) 1.3379(7) 0.0394(4) 0.100(3) Uani 1 1 d U
O23 O 1.0440(9) 1.2414(9) 0.1976(6) 0.125(4) Uani 1 1 d DU
O24 O 1.1260(7) 1.0936(7) 0.1931(4) 0.088(3) Uani 1 1 d DU
O25 O 1.2267(9) 1.1900(9) 0.2038(5) 0.112(4) Uani 1 1 d U
O26 O 0.421(2) 0.577(2) 0.0517(13) 0.353(16) Uani 1 1 d DU
H26 H 0.4644 0.5746 0.0745 0.529 Uiso 1 1 calc R
O27 O 0.628(3) 0.553(3) 0.0020(14) 0.41(2) Uani 1 1 d DU
H27 H 0.6114 0.6143 -0.0087 0.608 Uiso 1 1 calc R
O28 O 0.2026(10) 0.6517(10) 0.5002(5) 0.117(4) Uani 1 1 d .
H28 H 0.2418 0.6836 0.4782 0.175 Uiso 1 1 calc R
O29 O 0.9836(14) 0.7234(11) 0.5478(7) 0.149(6) Uani 1 1 d .
H29 H 0.9809 0.6634 0.5474 0.224 Uiso 1 1 calc R
C1 C 0.7617(8) 1.0089(8) 0.3969(4) 0.037(2) Uani 1 1 d .
C2 C 0.8029(8) 0.9247(9) 0.4329(4) 0.043(3) Uani 1 1 d .
C3 C 0.8368(8) 0.9393(10) 0.4824(4) 0.048(3) Uani 1 1 d .
H3 H 0.8686 0.8822 0.5056 0.058 Uiso 1 1 calc R
C4 C 0.8248(9) 1.0322(10) 0.4972(4) 0.053(3) Uani 1 1 d .
C5 C 0.7834(8) 1.1136(9) 0.4625(4) 0.043(3) Uani 1 1 d .
H5 H 0.7762 1.1789 0.4726 0.052 Uiso 1 1 calc R
C6 C 0.7510(8) 1.1053(8) 0.4125(4) 0.039(2) Uani 1 1 d .
C7 C 0.8199(9) 0.8218(9) 0.4200(4) 0.048(3) Uani 1 1 d .
H7 H 0.8762 0.7717 0.4365 0.058 Uiso 1 1 calc R
C8 C 0.7861(13) 0.6852(11) 0.3835(6) 0.088(5) Uani 1 1 d .
H8A H 0.8625 0.6508 0.3921 0.106 Uiso 1 1 calc R
H8B H 0.7322 0.6552 0.4089 0.106 Uiso 1 1 calc R
C9 C 0.7738(10) 0.6726(9) 0.3277(5) 0.062(3) Uani 1 1 d .
H9 H 0.8316 0.7038 0.3052 0.075 Uiso 1 1 calc R
C10 C 0.8038(10) 0.5682(9) 0.3152(5) 0.068(4) Uani 1 1 d .
H10A H 0.7436 0.5353 0.3308 0.101 Uiso 1 1 calc R
H10B H 0.8730 0.5325 0.3304 0.101 Uiso 1 1 calc R
H10C H 0.8148 0.5667 0.2762 0.101 Uiso 1 1 calc R
C11 C 0.8615(9) 1.0415(11) 0.5514(4) 0.064(4) Uani 1 1 d .
H11A H 0.8003 1.0370 0.5799 0.097 Uiso 1 1 calc R
H11B H 0.8807 1.1064 0.5500 0.097 Uiso 1 1 calc R
H11C H 0.9269 0.9870 0.5588 0.097 Uiso 1 1 calc R
C12 C 0.7194(8) 1.1981(8) 0.3781(4) 0.041(3) Uani 1 1 d .
H12 H 0.7124 1.2589 0.3933 0.050 Uiso 1 1 calc R
C13 C 0.6898(10) 1.3071(8) 0.2977(5) 0.053(3) Uani 1 1 d .
H13A H 0.6853 1.3584 0.3222 0.063 Uiso 1 1 calc R
H13B H 0.6213 1.3256 0.2793 0.063 Uiso 1 1 calc R
C14 C 0.7929(10) 1.3022(8) 0.2565(5) 0.055(3) Uani 1 1 d U
H14 H 0.8598 1.2936 0.2760 0.066 Uiso 1 1 calc R
C15 C 0.7815(16) 1.3874(13) 0.2240(8) 0.130(7) Uani 1 1 d U
H15A H 0.8539 1.3910 0.2037 0.195 Uiso 1 1 calc R
H15B H 0.7548 1.4447 0.2453 0.195 Uiso 1 1 calc R
H15C H 0.7275 1.3894 0.1989 0.195 Uiso 1 1 calc R
C16 C 0.4587(8) 1.1491(7) 0.3203(4) 0.037(2) Uani 1 1 d .
C17 C 0.4032(8) 1.1516(8) 0.3732(5) 0.047(3) Uani 1 1 d .
C18 C 0.3247(9) 1.2369(9) 0.3877(5) 0.055(3) Uani 1 1 d .
H18 H 0.2905 1.2379 0.4238 0.065 Uiso 1 1 calc R
C19 C 0.2948(10) 1.3204(8) 0.3515(5) 0.056(3) Uani 1 1 d .
C20 C 0.3435(9) 1.3144(8) 0.2982(5) 0.055(3) Uani 1 1 d .
H20 H 0.3189 1.3685 0.2718 0.066 Uiso 1 1 calc R
C21 C 0.4254(8) 1.2335(8) 0.2829(4) 0.038(2) Uani 1 1 d .
C22 C 0.4246(9) 1.0676(8) 0.4158(4) 0.042(3) Uani 1 1 d .
H22 H 0.3836 1.0778 0.4500 0.050 Uiso 1 1 calc R
C23 C 0.4945(10) 0.9056(8) 0.4587(4) 0.049(3) Uani 1 1 d .
H23A H 0.4412 0.9337 0.4888 0.059 Uiso 1 1 calc R
H23B H 0.5703 0.8859 0.4705 0.059 Uiso 1 1 calc R
C24 C 0.4639(9) 0.8144(7) 0.4443(4) 0.039(2) Uani 1 1 d .
H24 H 0.3812 0.8300 0.4435 0.047 Uiso 1 1 calc R
C25 C 0.4959(11) 0.7272(9) 0.4857(4) 0.062(3) Uani 1 1 d .
H25A H 0.4733 0.6690 0.4766 0.093 Uiso 1 1 calc R
H25B H 0.4585 0.7449 0.5210 0.093 Uiso 1 1 calc R
H25C H 0.5771 0.7104 0.4866 0.093 Uiso 1 1 calc R
C26 C 0.2102(12) 1.4181(10) 0.3674(6) 0.085(4) Uani 1 1 d U
H26A H 0.1872 1.4111 0.4061 0.128 Uiso 1 1 calc R
H26B H 0.1445 1.4298 0.3479 0.128 Uiso 1 1 calc R
H26C H 0.2453 1.4751 0.3580 0.128 Uiso 1 1 calc R
C27 C 0.4714(9) 1.2391(8) 0.2260(5) 0.049(3) Uani 1 1 d .
H27A H 0.4245 1.2774 0.2003 0.059 Uiso 1 1 calc R
C28 C 0.6106(10) 1.2150(11) 0.1519(5) 0.072(4) Uani 1 1 d .
H28A H 0.5463 1.2376 0.1306 0.086 Uiso 1 1 calc R
H28B H 0.6521 1.2687 0.1470 0.086 Uiso 1 1 calc R
C29 C 0.6840(9) 1.1219(9) 0.1338(4) 0.047(3) Uani 1 1 d .
H29A H 0.6360 1.0725 0.1392 0.056 Uiso 1 1 calc R
C30 C 0.7262(9) 1.1274(9) 0.0755(4) 0.050(3) Uani 1 1 d .
H30A H 0.7749 1.1745 0.0675 0.074 Uiso 1 1 calc R
H30B H 0.6628 1.1508 0.0542 0.074 Uiso 1 1 calc R
H30C H 0.7684 1.0606 0.0665 0.074 Uiso 1 1 calc R
C31 C 0.9222(8) 0.6641(7) 0.1876(4) 0.037(2) Uani 1 1 d .
C32 C 0.9016(8) 0.5924(8) 0.1597(5) 0.046(3) Uani 1 1 d .
C33 C 0.9896(9) 0.5132(8) 0.1420(5) 0.054(3) Uani 1 1 d .
H33 H 0.9726 0.4657 0.1227 0.065 Uiso 1 1 calc R
C34 C 1.0975(9) 0.5011(8) 0.1512(5) 0.059(4) Uani 1 1 d .
C35 C 1.1185(9) 0.5692(8) 0.1834(5) 0.053(3) Uani 1 1 d .
H35 H 1.1911 0.5587 0.1941 0.063 Uiso 1 1 calc R
C36 C 1.0354(8) 0.6508(7) 0.1997(4) 0.037(2) Uani 1 1 d .
C37 C 0.7902(9) 0.5895(9) 0.1489(5) 0.055(3) Uani 1 1 d .
H37 H 0.7860 0.5388 0.1279 0.066 Uiso 1 1 calc R
C38 C 0.5942(8) 0.6252(9) 0.1566(5) 0.051(3) Uani 1 1 d .
H38A H 0.6107 0.5655 0.1365 0.062 Uiso 1 1 calc R
H38B H 0.5487 0.6826 0.1353 0.062 Uiso 1 1 calc R
C39 C 0.5297(9) 0.6042(9) 0.2116(4) 0.050(3) Uani 1 1 d .
H39 H 0.5713 0.5385 0.2288 0.060 Uiso 1 1 calc R
C40 C 0.4121(10) 0.5949(11) 0.2080(5) 0.078(5) Uani 1 1 d .
H40A H 0.3767 0.5779 0.2441 0.117 Uiso 1 1 calc R
H40B H 0.4152 0.5418 0.1854 0.117 Uiso 1 1 calc R
H40C H 0.3684 0.6589 0.1922 0.117 Uiso 1 1 calc R
C41 C 1.1921(10) 0.4166(9) 0.1335(7) 0.088(5) Uani 1 1 d .
H41A H 1.1759 0.3939 0.1011 0.132 Uiso 1 1 calc R
H41B H 1.2009 0.3606 0.1621 0.132 Uiso 1 1 calc R
H41C H 1.2613 0.4400 0.1257 0.132 Uiso 1 1 calc R
C42 C 1.0678(8) 0.7223(7) 0.2288(4) 0.042(3) Uani 1 1 d .
H42 H 1.1284 0.6973 0.2499 0.050 Uiso 1 1 calc R
C43 C 1.0656(8) 0.8769(8) 0.2563(5) 0.048(3) Uani 1 1 d .
H43A H 1.1147 0.9127 0.2310 0.058 Uiso 1 1 calc R
H43B H 1.1103 0.8344 0.2841 0.058 Uiso 1 1 calc R
C44 C 0.9693(9) 0.9509(8) 0.2818(4) 0.044(3) Uani 1 1 d .
H44 H 0.9219 0.9113 0.3065 0.052 Uiso 1 1 calc R
C45 C 1.0039(8) 1.0193(8) 0.3157(4) 0.044(3) Uani 1 1 d .
H45A H 1.0505 1.0594 0.2927 0.066 Uiso 1 1 calc R
H45B H 1.0463 0.9780 0.3440 0.066 Uiso 1 1 calc R
H45C H 0.9370 1.0641 0.3319 0.066 Uiso 1 1 calc R
C46 C 0.6838(7) 0.8698(7) 0.0929(4) 0.032(2) Uani 1 1 d .
C47 C 0.5721(8) 0.8822(7) 0.0826(3) 0.032(2) Uani 1 1 d .
C48 C 0.5481(9) 0.8731(8) 0.0318(4) 0.045(3) Uani 1 1 d .
H48 H 0.4720 0.8861 0.0254 0.054 Uiso 1 1 calc R
C49 C 0.6301(8) 0.8458(8) -0.0099(4) 0.041(3) Uani 1 1 d .
C50 C 0.7385(8) 0.8324(7) 0.0004(4) 0.034(2) Uani 1 1 d .
H50 H 0.7963 0.8140 -0.0278 0.041 Uiso 1 1 calc R
C51 C 0.7684(8) 0.8440(7) 0.0489(4) 0.034(2) Uani 1 1 d .
C52 C 0.4774(7) 0.9079(8) 0.1239(4) 0.038(2) Uani 1 1 d .
H52 H 0.4076 0.9444 0.1124 0.045 Uiso 1 1 calc R
C53 C 0.3805(9) 0.9078(9) 0.2117(4) 0.052(3) Uani 1 1 d .
H53A H 0.3494 0.8476 0.2214 0.062 Uiso 1 1 calc R
H53B H 0.3237 0.9622 0.1947 0.062 Uiso 1 1 calc R
C54 C 0.4085(8) 0.9395(8) 0.2601(4) 0.043(3) Uani 1 1 d .
H54 H 0.4405 0.9995 0.2484 0.052 Uiso 1 1 calc R
C55 C 0.3092(8) 0.9708(8) 0.3012(4) 0.041(2) Uani 1 1 d .
H55A H 0.2728 0.9149 0.3120 0.062 Uiso 1 1 calc R
H55B H 0.2560 1.0289 0.2855 0.062 Uiso 1 1 calc R
H55C H 0.3344 0.9888 0.3327 0.062 Uiso 1 1 calc R
C56 C 0.6018(10) 0.8281(10) -0.0631(4) 0.061(3) Uani 1 1 d .
H56A H 0.5876 0.7609 -0.0604 0.091 Uiso 1 1 calc R
H56B H 0.6644 0.8331 -0.0907 0.091 Uiso 1 1 calc R
H56C H 0.5349 0.8788 -0.0728 0.091 Uiso 1 1 calc R
C57 C 0.8868(8) 0.8342(8) 0.0524(4) 0.038(2) Uani 1 1 d .
H57 H 0.9364 0.8148 0.0215 0.045 Uiso 1 1 calc R
C58 C 1.0496(7) 0.8457(8) 0.0833(4) 0.038(2) Uani 1 1 d .
H58A H 1.0806 0.8266 0.0469 0.045 Uiso 1 1 calc R
H58B H 1.0897 0.7953 0.1100 0.045 Uiso 1 1 calc R
C59 C 1.0652(8) 0.9521(8) 0.0890(4) 0.040(2) Uani 1 1 d .
H59 H 1.0375 0.9989 0.0574 0.048 Uiso 1 1 calc R
C60 C 1.1842(8) 0.9509(9) 0.0903(5) 0.057(3) Uani 1 1 d .
H60A H 1.1907 1.0186 0.0945 0.085 Uiso 1 1 calc R
H60B H 1.2273 0.9293 0.0567 0.085 Uiso 1 1 calc R
H60C H 1.2131 0.9040 0.1206 0.085 Uiso 1 1 calc R
C61 C 0.341(2) 0.670(2) 0.0500(12) 0.229(14) Uani 1 1 d DU
H61A H 0.2654 0.6585 0.0547 0.343 Uiso 1 1 calc R
H61B H 0.3529 0.7095 0.0153 0.343 Uiso 1 1 calc R
H61C H 0.3488 0.7075 0.0790 0.343 Uiso 1 1 calc R
C62 C 0.737(3) 0.527(3) 0.0206(16) 0.31(2) Uani 1 1 d DU
H62A H 0.7380 0.5698 0.0483 0.470 Uiso 1 1 calc R
H62B H 0.7934 0.5372 -0.0096 0.470 Uiso 1 1 calc R
H62C H 0.7546 0.4562 0.0357 0.470 Uiso 1 1 calc R
C63 C 0.2720(14) 0.5521(12) 0.5180(7) 0.108(6) Uani 1 1 d U
H63A H 0.3485 0.5455 0.5004 0.162 Uiso 1 1 calc R
H63B H 0.2410 0.4992 0.5084 0.162 Uiso 1 1 calc R
H63C H 0.2727 0.5455 0.5571 0.162 Uiso 1 1 calc R
C64 C 0.9966(17) 0.7400(16) 0.6025(9) 0.134(8) Uani 1 1 d .
H64A H 1.0347 0.7946 0.6008 0.201 Uiso 1 1 calc R
H64B H 1.0410 0.6783 0.6202 0.201 Uiso 1 1 calc R
H64C H 0.9229 0.7583 0.6230 0.201 Uiso 1 1 calc R

loop_
_atom_site_aniso_label
_atom_site_aniso_U_11
_atom_site_aniso_U_22
_atom_site_aniso_U_33
_atom_site_aniso_U_23
_atom_site_aniso_U_13
_atom_site_aniso_U_12
Dy3 0.0190(2) 0.0394(3) 0.0293(2) -0.00574(19) 0.00125(17) -0.01033(19)
Dy6 0.0270(2) 0.0417(3) 0.0341(3) 0.0018(2) -0.00048(19) -0.0133(2)
Dy2 0.0247(2) 0.0412(3) 0.0263(2) -0.00359(19) 0.00100(18) -0.0114(2)
Dy1 0.0218(2) 0.0367(3) 0.0260(2) -0.00539(19) 0.00039(17) -0.00759(19)
Dy5 0.0248(2) 0.0368(3) 0.0346(3) -0.0045(2) 0.00292(19) -0.01070(19)
Dy4 0.0182(2) 0.0364(2) 0.0267(2) -0.00616(19) 0.00019(17) -0.00913(18)
N1 0.057(6) 0.049(6) 0.062(7) -0.006(5) -0.028(5) -0.001(5)
N2 0.035(5) 0.046(5) 0.035(5) -0.009(4) 0.006(4) -0.009(4)
N3 0.038(5) 0.052(5) 0.031(5) -0.009(4) 0.005(4) -0.021(4)
N4 0.027(5) 0.066(6) 0.036(5) -0.008(4) 0.001(4) 0.005(4)
N5 0.029(5) 0.065(6) 0.051(5) -0.020(5) 0.008(4) -0.027(4)
N6 0.034(5) 0.034(5) 0.058(6) -0.003(4) -0.020(4) -0.007(4)
N7 0.018(4) 0.070(6) 0.037(5) -0.007(4) 0.002(4) -0.005(4)
N8 0.020(4) 0.043(5) 0.041(5) -0.018(4) 0.011(3) -0.018(4)
N9 0.062(7) 0.030(5) 0.059(7) 0.012(5) 0.007(5) -0.007(5)
N10 0.029(5) 0.063(6) 0.062(7) 0.004(5) -0.003(5) -0.009(5)
N11 0.128(11) 0.038(6) 0.045(6) -0.003(5) 0.022(7) -0.018(7)
N12 0.065(6) 0.076(6) 0.155(8) 0.014(6) -0.068(6) -0.027(5)
O1 0.025(3) 0.039(4) 0.026(3) -0.007(3) 0.001(3) -0.011(3)
O2 0.034(4) 0.044(4) 0.024(3) -0.006(3) 0.003(3) -0.014(3)
O3 0.020(3) 0.041(4) 0.037(4) -0.003(3) -0.002(3) -0.007(3)
O4 0.038(4) 0.036(4) 0.029(4) -0.005(3) 0.005(3) -0.012(3)
O5 0.022(3) 0.042(4) 0.034(4) -0.011(3) 0.004(3) -0.003(3)
O6 0.033(4) 0.056(4) 0.026(3) -0.006(3) 0.002(3) -0.014(3)
O7 0.025(3) 0.035(4) 0.031(3) 0.002(3) -0.007(3) -0.008(3)
O8 0.018(3) 0.038(4) 0.037(4) -0.010(3) 0.002(3) -0.012(3)
O9 0.029(4) 0.046(4) 0.041(4) -0.014(3) 0.005(3) -0.019(3)
O10 0.018(3) 0.040(4) 0.026(3) -0.007(3) -0.005(3) -0.007(3)
O11 0.022(3) 0.052(4) 0.026(3) -0.009(3) -0.003(3) -0.014(3)
O12 0.018(3) 0.046(4) 0.027(3) -0.001(3) 0.003(3) -0.013(3)
O13 0.028(3) 0.037(4) 0.036(4) -0.010(3) 0.003(3) -0.012(3)
O14 0.095(7) 0.050(5) 0.075(6) 0.012(5) -0.024(6) -0.025(5)
O15 0.061(6) 0.055(5) 0.091(7) 0.025(5) -0.034(5) -0.023(4)
O16 0.095(7) 0.053(5) 0.066(6) 0.007(5) 0.012(5) -0.018(5)
O17 0.034(4) 0.073(5) 0.045(5) 0.009(4) -0.001(3) -0.017(4)
O18 0.035(4) 0.091(6) 0.040(4) 0.001(4) 0.001(3) -0.028(4)
O19 0.033(5) 0.120(8) 0.072(6) 0.000(5) 0.012(4) -0.035(5)
O20 0.142(8) 0.064(5) 0.087(6) 0.002(5) 0.062(6) -0.004(5)
O21 0.058(5) 0.076(6) 0.045(5) 0.009(4) 0.015(4) 0.002(5)
O22 0.139(8) 0.069(6) 0.072(6) 0.010(5) 0.018(6) -0.014(5)
O23 0.105(6) 0.111(6) 0.171(7) -0.009(6) -0.054(6) -0.028(5)
O24 0.061(5) 0.065(6) 0.150(8) 0.013(6) -0.057(5) -0.026(5)
O25 0.087(6) 0.121(7) 0.148(8) 0.023(6) -0.051(6) -0.059(6)
O26 0.346(18) 0.355(18) 0.363(18) -0.055(10) -0.038(10) -0.087(10)
O27 0.41(2) 0.40(2) 0.41(2) -0.058(10) -0.031(10) -0.093(11)
O28 0.126(10) 0.126(10) 0.081(8) 0.013(7) 0.019(7) -0.030(8)
O29 0.129(12) 0.136(12) 0.162(15) 0.028(11) 0.000(11) -0.027(11)
C1 0.036(6) 0.057(7) 0.019(5) -0.007(5) 0.002(4) -0.017(5)
C2 0.033(6) 0.067(7) 0.031(6) -0.011(5) 0.001(4) -0.016(5)
C3 0.031(6) 0.090(9) 0.023(5) -0.004(6) 0.002(4) -0.019(6)
C4 0.039(6) 0.096(10) 0.030(6) -0.027(6) 0.009(5) -0.027(7)
C5 0.038(6) 0.066(7) 0.033(6) -0.026(6) 0.008(5) -0.022(6)
C6 0.025(5) 0.066(7) 0.030(5) -0.020(5) 0.012(4) -0.020(5)
C7 0.051(7) 0.059(7) 0.037(6) 0.000(5) -0.019(5) -0.014(6)
C8 0.092(12) 0.079(10) 0.090(12) -0.014(9) -0.037(9) 0.003(9)
C9 0.056(8) 0.063(8) 0.061(8) -0.008(6) -0.027(6) 0.010(6)
C10 0.054(8) 0.072(9) 0.076(9) 0.005(7) -0.025(7) -0.010(7)
C11 0.046(7) 0.118(11) 0.034(6) -0.036(7) -0.002(5) -0.014(7)
C12 0.042(6) 0.048(6) 0.038(6) -0.023(5) 0.006(5) -0.013(5)
C13 0.062(8) 0.039(6) 0.055(7) -0.021(5) 0.007(6) -0.005(6)
C14 0.067(8) 0.035(6) 0.057(7) -0.021(5) 0.024(6) -0.008(6)
C15 0.145(11) 0.117(9) 0.119(10) 0.010(7) -0.001(8) -0.032(8)
C16 0.022(5) 0.041(6) 0.048(6) -0.011(5) 0.008(4) -0.008(4)
C17 0.027(5) 0.059(7) 0.058(7) -0.028(6) 0.015(5) -0.016(5)
C18 0.049(7) 0.055(7) 0.059(8) -0.027(6) 0.023(6) -0.017(6)
C19 0.052(7) 0.042(7) 0.074(9) -0.025(6) 0.014(6) -0.011(6)
C20 0.053(7) 0.037(6) 0.069(8) -0.008(6) 0.007(6) -0.009(5)
C21 0.022(5) 0.049(6) 0.045(6) -0.017(5) 0.003(4) -0.010(5)
C22 0.040(6) 0.059(7) 0.028(5) -0.014(5) 0.006(5) -0.015(6)
C23 0.053(7) 0.071(8) 0.027(6) -0.013(5) 0.006(5) -0.022(6)
C24 0.048(6) 0.047(6) 0.025(5) -0.005(5) -0.004(5) -0.014(5)
C25 0.080(9) 0.075(9) 0.035(6) -0.002(6) -0.002(6) -0.032(7)
C26 0.079(8) 0.069(7) 0.097(8) -0.025(6) 0.020(7) -0.006(6)
C27 0.039(6) 0.048(7) 0.051(7) -0.009(5) 0.002(5) 0.003(5)
C28 0.049(8) 0.110(11) 0.043(7) 0.005(7) -0.006(6) 0.000(8)
C29 0.032(6) 0.066(8) 0.035(6) 0.001(5) -0.008(5) 0.000(5)
C30 0.042(6) 0.076(8) 0.025(5) 0.000(5) -0.001(5) -0.009(6)
C31 0.031(5) 0.031(5) 0.047(6) -0.004(5) 0.004(5) -0.010(4)
C32 0.033(6) 0.041(6) 0.068(8) -0.017(6) 0.011(5) -0.017(5)
C33 0.048(7) 0.052(7) 0.064(8) -0.023(6) 0.021(6) -0.021(6)
C34 0.034(6) 0.043(7) 0.094(10) -0.018(7) 0.022(6) -0.008(5)
C35 0.027(6) 0.036(6) 0.090(9) -0.010(6) 0.004(6) -0.002(5)
C36 0.026(5) 0.033(5) 0.051(6) -0.009(5) 0.001(5) -0.006(4)
C37 0.038(6) 0.060(7) 0.075(8) -0.043(7) 0.020(6) -0.023(6)
C38 0.031(6) 0.071(8) 0.063(8) -0.034(6) 0.003(5) -0.021(6)
C39 0.043(6) 0.066(8) 0.055(7) -0.028(6) 0.007(5) -0.037(6)
C40 0.050(8) 0.126(13) 0.081(10) -0.040(9) 0.006(7) -0.054(9)
C41 0.047(8) 0.058(8) 0.152(15) -0.047(9) 0.010(9) 0.010(7)
C42 0.025(5) 0.038(6) 0.063(7) -0.011(5) -0.005(5) -0.004(4)
C43 0.035(6) 0.045(6) 0.070(8) -0.007(6) -0.025(6) -0.008(5)
C44 0.038(6) 0.048(6) 0.045(6) -0.007(5) -0.008(5) -0.007(5)
C45 0.038(6) 0.061(7) 0.035(6) -0.009(5) -0.006(5) -0.015(5)
C46 0.025(5) 0.044(6) 0.028(5) -0.002(4) 0.003(4) -0.013(4)
C47 0.034(5) 0.046(6) 0.020(5) -0.001(4) -0.001(4) -0.018(5)
C48 0.035(6) 0.070(8) 0.038(6) -0.009(5) -0.009(5) -0.022(6)
C49 0.036(6) 0.066(7) 0.021(5) -0.004(5) -0.006(4) -0.010(5)
C50 0.032(5) 0.037(5) 0.034(5) -0.013(4) 0.009(4) -0.012(4)
C51 0.028(5) 0.044(6) 0.036(5) -0.015(5) -0.002(4) -0.016(4)
C52 0.017(5) 0.058(7) 0.041(6) -0.011(5) -0.006(4) -0.008(5)
C53 0.030(6) 0.074(8) 0.049(7) -0.010(6) -0.004(5) -0.005(6)
C54 0.032(6) 0.054(7) 0.045(6) -0.017(5) 0.000(5) -0.009(5)
C55 0.029(5) 0.047(6) 0.047(6) -0.001(5) -0.004(5) -0.008(5)
C56 0.055(8) 0.100(10) 0.037(6) -0.011(6) -0.012(6) -0.032(7)
C57 0.030(5) 0.058(7) 0.031(5) -0.017(5) 0.003(4) -0.017(5)
C58 0.020(5) 0.057(7) 0.036(6) -0.016(5) 0.006(4) -0.008(5)
C59 0.033(6) 0.050(6) 0.040(6) -0.014(5) 0.013(5) -0.020(5)
C60 0.031(6) 0.076(9) 0.068(8) -0.018(7) 0.010(6) -0.024(6)
C61 0.227(16) 0.221(16) 0.236(16) -0.026(10) -0.040(10) -0.040(10)
C62 0.31(2) 0.32(2) 0.31(2) -0.049(10) -0.048(10) -0.069(11)
C63 0.100(9) 0.091(8) 0.129(10) 0.014(7) -0.018(8) -0.029(7)
C64 0.114(17) 0.16(2) 0.14(2) -0.008(17) -0.004(15) -0.071(15)

loop_
_atom_type_symbol
_atom_type_description
_atom_type_scat_dispersion_real
_atom_type_scat_dispersion_imag
_atom_type_scat_source
C C 0.0033 0.0016 'International Tables Vol C Tables 4.2.6.8 and 6.1.1.4'
H H 0.0000 0.0000 'International Tables Vol C Tables 4.2.6.8 and 6.1.1.4'
N N 0.0061 0.0033 'International Tables Vol C Tables 4.2.6.8 and 6.1.1.4'
O O 0.0106 0.0060 'International Tables Vol C Tables 4.2.6.8 and 6.1.1.4'
Dy Dy -0.1892 4.4098 'International Tables Vol C Tables 4.2.6.8 and 6.1.1.4'

loop_
_geom_angle_atom_site_label_1
_geom_angle_atom_site_label_2
_geom_angle_atom_site_label_3
_geom_angle
O9 Dy3 O11 136.2(2)
O9 Dy3 O8 122.9(2)
O11 Dy3 O8 71.4(2)
O9 Dy3 O3 74.0(2)
O11 Dy3 O3 148.7(2)
O8 Dy3 O3 85.2(2)
O9 Dy3 O1 143.9(2)
O11 Dy3 O1 76.3(2)
O8 Dy3 O1 76.6(2)
O3 Dy3 O1 78.3(2)
O9 Dy3 O12 70.6(2)
O11 Dy3 O12 124.4(2)
O8 Dy3 O12 144.3(2)
O3 Dy3 O12 66.1(2)
O1 Dy3 O12 77.22(19)
O9 Dy3 N7 79.8(3)
O11 Dy3 N7 71.4(2)
O8 Dy3 N7 141.6(2)
O3 Dy3 N7 133.0(2)
O1 Dy3 N7 103.6(3)
O12 Dy3 N7 68.7(2)
O9 Dy3 N5 66.9(2)
O11 Dy3 N5 83.7(2)
O8 Dy3 N5 70.8(2)
O3 Dy3 N5 108.4(3)
O1 Dy3 N5 145.8(2)
O12 Dy3 N5 136.7(2)
N7 Dy3 N5 95.7(3)
O9 Dy3 Dy4 167.25(16)
O11 Dy3 Dy4 45.17(14)
O8 Dy3 Dy4 44.50(14)
O3 Dy3 Dy4 103.53(14)
O1 Dy3 Dy4 44.05(13)
O12 Dy3 Dy4 120.33(14)
N7 Dy3 Dy4 109.63(19)
N5 Dy3 Dy4 102.90(17)
O9 Dy3 Dy2 100.35(15)
O11 Dy3 Dy2 118.14(14)
O8 Dy3 Dy2 101.21(14)
O3 Dy3 Dy2 45.53(15)
O1 Dy3 Dy2 43.64(13)
O12 Dy3 Dy2 43.51(14)
N7 Dy3 Dy2 104.52(19)
N5 Dy3 Dy2 153.9(2)
Dy4 Dy3 Dy2 85.835(14)
O9 Dy3 Dy6 39.54(15)
O11 Dy3 Dy6 164.65(15)
O8 Dy3 Dy6 123.90(15)
O3 Dy3 Dy6 42.98(14)
O1 Dy3 Dy6 104.65(13)
O12 Dy3 Dy6 43.09(14)
N7 Dy3 Dy6 93.68(18)
N5 Dy3 Dy6 101.93(19)
Dy4 Dy3 Dy6 143.722(17)
Dy2 Dy3 Dy6 61.011(13)
O6 Dy6 O9 140.9(2)
O6 Dy6 O3 71.6(2)
O9 Dy6 O3 75.3(2)
O6 Dy6 O12 75.3(2)
O9 Dy6 O12 72.6(2)
O3 Dy6 O12 65.9(2)
O6 Dy6 O15 86.5(3)
O9 Dy6 O15 112.9(3)
O3 Dy6 O15 88.5(2)
O12 Dy6 O15 152.1(2)
O6 Dy6 O14 133.3(3)
O9 Dy6 O14 81.8(3)
O3 Dy6 O14 120.5(3)
O12 Dy6 O14 151.2(3)
O15 Dy6 O14 52.1(3)
O6 Dy6 O17 117.9(2)
O9 Dy6 O17 84.1(2)
O3 Dy6 O17 152.0(2)
O12 Dy6 O17 90.3(2)
O15 Dy6 O17 117.2(3)
O14 Dy6 O17 73.8(3)
O6 Dy6 O18 79.5(2)
O9 Dy6 O18 134.3(2)
O3 Dy6 O18 150.2(2)
O12 Dy6 O18 114.2(2)
O15 Dy6 O18 82.4(3)
O14 Dy6 O18 74.9(3)
O17 Dy6 O18 52.0(2)
O6 Dy6 N9 109.5(3)
O9 Dy6 N9 99.5(3)
O3 Dy6 N9 106.9(3)
O12 Dy6 N9 170.2(2)
O15 Dy6 N9 26.0(3)
O14 Dy6 N9 26.2(3)
O17 Dy6 N9 94.7(3)
O18 Dy6 N9 75.5(3)
O6 Dy6 N10 100.0(3)
O9 Dy6 N10 109.0(3)
O3 Dy6 N10 168.1(2)
O12 Dy6 N10 104.3(2)
O15 Dy6 N10 99.6(3)
O14 Dy6 N10 71.4(3)
O17 Dy6 N10 26.0(2)
O18 Dy6 N10 26.1(2)
N9 Dy6 N10 83.6(3)
O6 Dy6 Dy3 99.27(15)
O9 Dy6 Dy3 41.67(15)
O3 Dy6 Dy3 42.30(15)
O12 Dy6 Dy3 43.42(14)
O15 Dy6 Dy3 122.1(2)
O14 Dy6 Dy3 119.6(2)
O17 Dy6 Dy3 110.22(17)
O18 Dy6 Dy3 155.47(19)
N9 Dy6 Dy3 126.73(19)
N10 Dy6 Dy3 134.8(2)
O6 Dy6 Dy2 41.18(16)
O9 Dy6 Dy2 99.88(15)
O3 Dy6 Dy2 43.94(15)
O12 Dy6 Dy2 41.90(14)
O15 Dy6 Dy2 111.6(2)
O14 Dy6 Dy2 161.4(2)
O17 Dy6 Dy2 124.76(18)
O18 Dy6 Dy2 114.45(19)
N9 Dy6 Dy2 137.4(2)
N10 Dy6 Dy2 124.33(19)
Dy3 Dy6 Dy2 58.405(12)
O6 Dy2 O2 135.0(2)
O6 Dy2 O12 74.3(2)
O2 Dy2 O12 149.4(2)
O6 Dy2 O1 143.0(2)
O2 Dy2 O1 77.87(19)
O12 Dy2 O1 78.51(19)
O6 Dy2 O5 124.9(2)
O2 Dy2 O5 70.6(2)
O12 Dy2 O5 85.0(2)
O1 Dy2 O5 76.2(2)
O6 Dy2 O3 69.2(2)
O2 Dy2 O3 126.4(2)
O12 Dy2 O3 65.7(2)
O1 Dy2 O3 77.0(2)
O5 Dy2 O3 143.5(2)
O6 Dy2 N1 79.6(3)
O2 Dy2 N1 71.0(3)
O12 Dy2 N1 133.7(3)
O1 Dy2 N1 102.7(3)
O5 Dy2 N1 140.9(3)
O3 Dy2 N1 69.5(3)
O6 Dy2 N3 67.5(2)
O2 Dy2 N3 83.8(2)
O12 Dy2 N3 105.5(2)
O1 Dy2 N3 145.5(2)
O5 Dy2 N3 70.2(2)
O3 Dy2 N3 136.5(2)
N1 Dy2 N3 98.6(3)
O6 Dy2 Dy1 169.24(16)
O2 Dy2 Dy1 44.97(15)
O12 Dy2 Dy1 104.48(14)
O1 Dy2 Dy1 44.45(14)
O5 Dy2 Dy1 44.60(14)
O3 Dy2 Dy1 120.44(14)
N1 Dy2 Dy1 107.8(2)
N3 Dy2 Dy1 103.08(19)
O6 Dy2 Dy3 99.37(15)
O2 Dy2 Dy3 120.50(14)
O12 Dy2 Dy3 44.74(14)
O1 Dy2 Dy3 43.95(14)
O5 Dy2 Dy3 100.20(15)
O3 Dy2 Dy3 43.67(15)
N1 Dy2 Dy3 105.3(2)
N3 Dy2 Dy3 150.22(19)
Dy1 Dy2 Dy3 86.442(14)
O6 Dy2 Dy6 39.10(15)
O2 Dy2 Dy6 165.65(16)
O12 Dy2 Dy6 42.73(15)
O1 Dy2 Dy6 104.53(14)
O5 Dy2 Dy6 123.77(15)
O3 Dy2 Dy6 42.85(13)
N1 Dy2 Dy6 94.7(2)
N3 Dy2 Dy6 100.40(18)
Dy1 Dy2 Dy6 144.315(17)
Dy3 Dy2 Dy6 60.584(13)
O4 Dy1 O10 73.0(2)
O4 Dy1 O1 142.3(2)
O10 Dy1 O1 76.8(2)
O4 Dy1 O5 137.9(2)
O10 Dy1 O5 148.0(2)
O1 Dy1 O5 76.8(2)
O4 Dy1 O2 122.0(2)
O10 Dy1 O2 86.3(2)
O1 Dy1 O2 77.2(2)
O5 Dy1 O2 70.6(2)
O4 Dy1 O7 70.1(2)
O10 Dy1 O7 65.56(19)
O1 Dy1 O7 77.22(19)
O5 Dy1 O7 124.6(2)
O2 Dy1 O7 145.5(2)
O4 Dy1 N4 80.7(3)
O10 Dy1 N4 132.6(2)
O1 Dy1 N4 104.7(3)
O5 Dy1 N4 72.0(2)
O2 Dy1 N4 141.0(2)
O7 Dy1 N4 68.7(2)
O4 Dy1 N2 66.7(2)
O10 Dy1 N2 108.9(2)
O1 Dy1 N2 146.5(2)
O5 Dy1 N2 84.3(2)
O2 Dy1 N2 70.4(2)
O7 Dy1 N2 135.8(2)
N4 Dy1 N2 95.3(3)
O4 Dy1 Dy2 166.13(16)
O10 Dy1 Dy2 102.66(14)
O1 Dy1 Dy2 44.48(13)
O5 Dy1 Dy2 45.39(15)
O2 Dy1 Dy2 44.16(14)
O7 Dy1 Dy2 120.75(14)
N4 Dy1 Dy2 110.7(2)
N2 Dy1 Dy2 103.37(18)
O4 Dy1 Dy4 99.38(15)
O10 Dy1 Dy4 44.65(14)
O1 Dy1 Dy4 42.93(13)
O5 Dy1 Dy4 117.93(15)
O2 Dy1 Dy4 102.13(15)
O7 Dy1 Dy4 43.81(14)
N4 Dy1 Dy4 104.83(19)
N2 Dy1 Dy4 153.56(19)
Dy2 Dy1 Dy4 85.600(14)
O4 Dy1 Dy5 39.03(15)
O10 Dy1 Dy5 42.47(14)
O1 Dy1 Dy5 103.39(13)
O5 Dy1 Dy5 165.20(16)
O2 Dy1 Dy5 124.12(15)
O7 Dy1 Dy5 42.78(13)
N4 Dy1 Dy5 93.86(19)
N2 Dy1 Dy5 101.78(18)
Dy2 Dy1 Dy5 142.653(17)
Dy4 Dy1 Dy5 60.475(12)
O4 Dy5 O13 141.8(2)
O4 Dy5 O10 74.3(2)
O13 Dy5 O10 73.6(2)
O4 Dy5 O7 72.8(2)
O13 Dy5 O7 75.5(2)
O10 Dy5 O7 65.97(19)
O4 Dy5 O20 129.7(3)
O13 Dy5 O20 80.4(3)
O10 Dy5 O20 154.0(3)
O7 Dy5 O20 108.2(4)
O4 Dy5 O24 116.7(3)
O13 Dy5 O24 82.1(3)
O10 Dy5 O24 87.6(3)
O7 Dy5 O24 149.1(3)
O20 Dy5 O24 88.4(4)
O4 Dy5 O23 82.0(3)
O13 Dy5 O23 129.8(3)
O10 Dy5 O23 112.4(3)
O7 Dy5 O23 154.3(3)
O20 Dy5 O23 83.9(4)
O24 Dy5 O23 50.0(3)
O4 Dy5 O21 79.9(2)
O13 Dy5 O21 122.4(3)
O10 Dy5 O21 150.0(2)
O7 Dy5 O21 92.1(3)
O20 Dy5 O21 50.0(3)
O24 Dy5 O21 118.1(3)
O23 Dy5 O21 78.2(4)
O4 Dy5 N11 104.4(3)
O13 Dy5 N11 102.6(3)
O10 Dy5 N11 167.9(3)
O7 Dy5 N11 102.0(3)
O20 Dy5 N11 25.3(3)
O24 Dy5 N11 103.4(4)
O23 Dy5 N11 79.0(4)
O21 Dy5 N11 24.7(3)
O4 Dy5 N12 103.2(3)
O13 Dy5 N12 104.1(3)
O10 Dy5 N12 103.5(3)
O7 Dy5 N12 169.3(3)
O20 Dy5 N12 82.1(4)
O24 Dy5 N12 24.4(2)
O23 Dy5 N12 26.1(2)
O21 Dy5 N12 97.0(3)
N11 Dy5 N12 88.5(4)
O4 Dy5 Dy4 99.57(15)
O13 Dy5 Dy4 42.21(15)
O10 Dy5 Dy4 43.45(13)
O7 Dy5 Dy4 42.55(14)
O20 Dy5 Dy4 114.3(3)
O24 Dy5 Dy4 107.0(2)
O23 Dy5 Dy4 152.0(3)
O21 Dy5 Dy4 129.7(2)
N11 Dy5 Dy4 126.6(2)
N12 Dy5 Dy4 131.0(2)
O4 Dy5 Dy1 41.20(15)
O13 Dy5 Dy1 100.58(15)
O10 Dy5 Dy1 41.81(14)
O7 Dy5 Dy1 43.99(14)
O20 Dy5 Dy1 148.7(3)
O24 Dy5 Dy1 122.9(3)
O23 Dy5 Dy1 116.4(3)
O21 Dy5 Dy1 108.18(18)
N11 Dy5 Dy1 130.4(3)
N12 Dy5 Dy1 126.8(3)
Dy4 Dy5 Dy1 58.498(12)
O1 Dy4 O8 77.4(2)
O1 Dy4 O7 79.1(2)
O8 Dy4 O7 150.0(2)
O1 Dy4 O13 143.8(2)
O8 Dy4 O13 135.0(2)
O7 Dy4 O13 73.7(2)
O1 Dy4 O11 76.5(2)
O8 Dy4 O11 71.0(2)
O7 Dy4 O11 85.6(2)
O13 Dy4 O11 123.7(2)
O1 Dy4 O10 76.14(19)
O8 Dy4 O10 124.9(2)
O7 Dy4 O10 65.9(2)
O13 Dy4 O10 71.1(2)
O11 Dy4 O10 143.5(2)
O1 Dy4 N6 103.9(3)
O8 Dy4 N6 72.0(2)
O7 Dy4 N6 132.3(2)
O13 Dy4 N6 78.5(2)
O11 Dy4 N6 142.0(2)
O10 Dy4 N6 68.8(2)
O1 Dy4 N8 146.1(2)
O8 Dy4 N8 83.3(2)
O7 Dy4 N8 107.0(2)
O13 Dy4 N8 66.7(2)
O11 Dy4 N8 70.9(2)
O10 Dy4 N8 137.3(2)
N6 Dy4 N8 96.2(3)
O1 Dy4 Dy3 44.95(14)
O8 Dy4 Dy3 44.59(14)
O7 Dy4 Dy3 105.41(14)
O13 Dy4 Dy3 167.85(15)
O11 Dy4 Dy3 44.57(14)
O10 Dy4 Dy3 119.97(13)
N6 Dy4 Dy3 109.37(19)
N8 Dy4 Dy3 102.63(16)
O1 Dy4 Dy1 43.46(14)
O8 Dy4 Dy1 119.37(14)
O7 Dy4 Dy1 45.54(14)
O13 Dy4 Dy1 100.57(14)
O11 Dy4 Dy1 100.37(15)
O10 Dy4 Dy1 43.40(13)
N6 Dy4 Dy1 105.3(2)
N8 Dy4 Dy1 152.44(19)
Dy3 Dy4 Dy1 86.483(14)
O1 Dy4 Dy5 104.47(14)
O8 Dy4 Dy5 164.13(15)
O7 Dy4 Dy5 42.99(14)
O13 Dy4 Dy5 39.67(14)
O11 Dy4 Dy5 124.84(16)
O10 Dy4 Dy5 42.91(14)
N6 Dy4 Dy5 92.35(18)
N8 Dy4 Dy5 101.69(16)
Dy3 Dy4 Dy5 145.116(17)
Dy1 Dy4 Dy5 61.028(12)
C7 N1 C8 118.0(10)
C7 N1 Dy2 128.2(8)
C8 N1 Dy2 113.7(8)
C12 N2 C13 117.0(9)
C12 N2 Dy1 134.6(7)
C13 N2 Dy1 106.8(6)
C22 N3 C23 117.8(8)
C22 N3 Dy2 135.6(7)
C23 N3 Dy2 106.1(6)
C27 N4 C28 118.1(10)
C27 N4 Dy1 127.9(8)
C28 N4 Dy1 114.0(6)
C37 N5 C38 118.2(9)
C37 N5 Dy3 134.0(7)
C38 N5 Dy3 107.3(6)
C42 N6 C43 117.7(9)
C42 N6 Dy4 128.1(7)
C43 N6 Dy4 114.3(6)
C52 N7 C53 119.6(9)
C52 N7 Dy3 127.7(6)
C53 N7 Dy3 112.6(6)
C57 N8 C58 116.8(8)
C57 N8 Dy4 134.2(6)
C58 N8 Dy4 108.2(5)
O16 N9 O15 122.4(11)
O16 N9 O14 123.0(11)
O15 N9 O14 114.6(9)
O16 N9 Dy6 173.5(8)
O15 N9 Dy6 56.5(5)
O14 N9 Dy6 58.5(5)
O19 N10 O17 122.4(10)
O19 N10 O18 121.9(10)
O17 N10 O18 115.6(8)
O19 N10 Dy6 173.4(8)
O17 N10 Dy6 57.6(5)
O18 N10 Dy6 58.2(5)
O21 N11 O22 123.0(11)
O21 N11 O20 114.8(10)
O22 N11 O20 122.2(11)
O21 N11 Dy5 59.0(6)
O22 N11 Dy5 173.9(11)
O20 N11 Dy5 56.0(6)
O24 N12 O25 121.0(11)
O24 N12 O23 111.4(11)
O25 N12 O23 126.5(12)
O24 N12 Dy5 55.2(6)
O25 N12 Dy5 175.5(11)
O23 N12 Dy5 57.8(7)
Dy4 O1 Dy1 93.6(2)
Dy4 O1 Dy2 158.6(3)
Dy1 O1 Dy2 91.07(19)
Dy4 O1 Dy3 91.00(19)
Dy1 O1 Dy3 158.1(3)
Dy2 O1 Dy3 92.41(19)
C1 O2 Dy2 125.7(5)
C1 O2 Dy1 140.0(6)
Dy2 O2 Dy1 90.9(2)
C9 O3 Dy3 124.4(6)
C9 O3 Dy6 130.2(7)
Dy3 O3 Dy6 94.7(2)
C9 O3 Dy2 113.5(6)
Dy3 O3 Dy2 90.8(2)
Dy6 O3 Dy2 93.2(2)
C14 O4 Dy5 133.5(6)
C14 O4 Dy1 123.9(5)
Dy5 O4 Dy1 99.8(2)
C16 O5 Dy1 121.9(6)
C16 O5 Dy2 141.4(6)
Dy1 O5 Dy2 90.0(2)
C24 O6 Dy6 133.7(5)
C24 O6 Dy2 122.9(5)
Dy6 O6 Dy2 99.7(2)
C29 O7 Dy4 125.1(6)
C29 O7 Dy5 128.7(6)
Dy4 O7 Dy5 94.5(2)
C29 O7 Dy1 114.9(5)
Dy4 O7 Dy1 90.6(2)
Dy5 O7 Dy1 93.2(2)
C31 O8 Dy4 121.3(5)
C31 O8 Dy3 141.1(6)
Dy4 O8 Dy3 90.9(2)
C39 O9 Dy6 135.6(6)
C39 O9 Dy3 122.9(5)
Dy6 O9 Dy3 98.8(2)
C44 O10 Dy1 120.8(5)
C44 O10 Dy5 131.6(5)
Dy1 O10 Dy5 95.7(2)
C44 O10 Dy4 113.8(5)
Dy1 O10 Dy4 91.95(19)
Dy5 O10 Dy4 93.6(2)
C46 O11 Dy3 122.4(5)
C46 O11 Dy4 140.9(5)
Dy3 O11 Dy4 90.3(2)
C54 O12 Dy2 121.3(5)
C54 O12 Dy6 130.9(5)
Dy2 O12 Dy6 95.4(2)
C54 O12 Dy3 114.7(5)
Dy2 O12 Dy3 91.74(19)
Dy6 O12 Dy3 93.5(2)
C59 O13 Dy5 135.0(5)
C59 O13 Dy4 123.3(5)
Dy5 O13 Dy4 98.1(2)
N9 O14 Dy6 95.4(6)
N9 O15 Dy6 97.5(6)
N10 O17 Dy6 96.4(6)
N10 O18 Dy6 95.8(6)
N11 O20 Dy5 98.7(7)
N11 O21 Dy5 96.3(7)
N12 O23 Dy5 96.1(8)
N12 O24 Dy5 100.4(7)
O2 C1 C2 120.7(9)
O2 C1 C6 121.3(9)
C2 C1 C6 118.0(9)
C1 C2 C3 119.5(10)
C1 C2 C7 122.3(9)
C3 C2 C7 118.0(10)
C4 C3 C2 121.8(11)
C3 C4 C5 118.5(10)
C3 C4 C11 118.6(12)
C5 C4 C11 122.9(11)
C4 C5 C6 123.0(10)
C5 C6 C1 119.2(10)
C5 C6 C12 116.3(9)
C1 C6 C12 124.3(9)
N1 C7 C2 125.0(11)
C9 C8 N1 108.3(11)
O3 C9 C10 113.7(10)
O3 C9 C8 113.9(10)
C10 C9 C8 114.5(11)
N2 C12 C6 126.1(9)
N2 C13 C14 107.9(8)
C15 C14 O4 114.7(13)
C15 C14 C13 109.9(12)
O4 C14 C13 106.0(8)
O5 C16 C21 121.2(9)
O5 C16 C17 121.4(9)
C21 C16 C17 117.4(9)
C18 C17 C16 120.4(11)
C18 C17 C22 115.8(10)
C16 C17 C22 123.8(9)
C19 C18 C17 122.0(11)
C18 C19 C20 117.3(10)
C18 C19 C26 122.9(11)
C20 C19 C26 119.9(12)
C21 C20 C19 122.3(11)
C20 C21 C16 120.4(10)
C20 C21 C27 116.3(10)
C16 C21 C27 123.3(9)
N3 C22 C17 126.4(9)
N3 C23 C24 110.4(8)
O6 C24 C25 111.6(9)
O6 C24 C23 109.2(7)
C25 C24 C23 110.2(9)
N4 C27 C21 123.4(10)
C29 C28 N4 108.6(10)
O7 C29 C28 112.3(9)
O7 C29 C30 112.6(8)
C28 C29 C30 115.3(10)
O8 C31 C32 122.5(9)
O8 C31 C36 120.3(8)
C32 C31 C36 117.1(9)
C31 C32 C33 120.4(10)
C31 C32 C37 123.9(9)
C33 C32 C37 115.6(9)
C34 C33 C32 123.6(11)
C33 C34 C35 116.6(10)
C33 C34 C41 124.4(12)
C35 C34 C41 118.8(11)
C36 C35 C34 121.6(10)
C35 C36 C31 120.3(9)
C35 C36 C42 117.5(9)
C31 C36 C42 122.2(8)
N5 C37 C32 126.3(9)
N5 C38 C39 108.6(9)
O9 C39 C40 112.6(9)
O9 C39 C38 108.2(8)
C40 C39 C38 113.3(10)
N6 C42 C36 124.2(10)
N6 C43 C44 107.7(8)
O10 C44 C43 109.3(8)
O10 C44 C45 111.6(8)
C43 C44 C45 113.9(9)
O11 C46 C47 121.6(8)
O11 C46 C51 122.1(8)
C47 C46 C51 116.3(8)
C48 C47 C46 120.5(9)
C48 C47 C52 117.3(9)
C46 C47 C52 122.2(8)
C49 C48 C47 122.7(9)
C50 C49 C48 116.6(9)
C50 C49 C56 121.9(9)
C48 C49 C56 121.5(9)
C49 C50 C51 123.9(9)
C50 C51 C46 119.9(8)
C50 C51 C57 117.4(8)
C46 C51 C57 122.7(8)
N7 C52 C47 124.3(9)
N7 C53 C54 108.6(9)
O12 C54 C53 109.5(8)
O12 C54 C55 111.5(8)
C53 C54 C55 114.0(9)
N8 C57 C51 127.5(8)
N8 C58 C59 108.5(7)
O13 C59 C60 112.4(8)
O13 C59 C58 107.3(7)
C60 C59 C58 111.7(9)

loop_
_geom_bond_atom_site_label_1
_geom_bond_atom_site_label_2
_geom_bond_distance
Dy3 O9 2.340(6)
Dy3 O11 2.347(6)
Dy3 O8 2.348(6)
Dy3 O3 2.349(6)
Dy3 O1 2.363(6)
Dy3 O12 2.396(6)
Dy3 N7 2.471(8)
Dy3 N5 2.483(8)
Dy3 Dy4 3.3444(6)
Dy3 Dy2 3.4017(6)
Dy3 Dy6 3.4788(6)
Dy6 O6 2.235(6)
Dy6 O9 2.241(6)
Dy6 O3 2.380(6)
Dy6 O12 2.381(6)
Dy6 O15 2.405(8)
Dy6 O14 2.447(8)
Dy6 O17 2.466(7)
Dy6 O18 2.478(7)
Dy6 N9 2.858(9)
Dy6 N10 2.902(9)
Dy6 Dy2 3.4933(6)
Dy2 O6 2.334(6)
Dy2 O2 2.336(6)
Dy2 O12 2.343(6)
Dy2 O1 2.350(5)
Dy2 O5 2.387(6)
Dy2 O3 2.428(6)
Dy2 N1 2.468(9)
Dy2 N3 2.490(8)
Dy2 Dy1 3.3532(6)
Dy1 O4 2.337(6)
Dy1 O10 2.343(6)
Dy1 O1 2.349(6)
Dy1 O5 2.355(6)
Dy1 O2 2.370(6)
Dy1 O7 2.433(6)
Dy1 N4 2.464(8)
Dy1 N2 2.474(8)
Dy1 Dy4 3.4078(6)
Dy1 Dy5 3.4967(6)
Dy5 O4 2.235(6)
Dy5 O13 2.243(6)
Dy5 O10 2.373(6)
Dy5 O7 2.379(6)
Dy5 O20 2.405(9)
Dy5 O24 2.406(8)
Dy5 O23 2.451(11)
Dy5 O21 2.473(8)
Dy5 N11 2.869(10)
Dy5 N12 2.881(10)
Dy5 Dy4 3.4779(6)
Dy4 O1 2.326(5)
Dy4 O8 2.344(6)
Dy4 O7 2.359(6)
Dy4 O13 2.360(6)
Dy4 O11 2.372(6)
Dy4 O10 2.396(6)
Dy4 N6 2.457(8)
Dy4 N8 2.488(7)
N1 C7 1.276(13)
N1 C8 1.479(16)
N2 C12 1.289(12)
N2 C13 1.489(13)
N3 C22 1.255(13)
N3 C23 1.494(13)
N4 C27 1.270(12)
N4 C28 1.484(14)
N5 C37 1.281(12)
N5 C38 1.455(12)
N6 C42 1.265(12)
N6 C43 1.453(12)
N7 C52 1.277(12)
N7 C53 1.466(12)
N8 C57 1.274(11)
N8 C58 1.448(11)
N9 O16 1.210(11)
N9 O15 1.264(12)
N9 O14 1.266(12)
N10 O19 1.202(10)
N10 O17 1.280(11)
N10 O18 1.281(11)
N11 O21 1.207(11)
N11 O22 1.212(12)
N11 O20 1.241(13)
N12 O24 1.208(8)
N12 O25 1.217(13)
N12 O23 1.275(9)
O2 C1 1.324(10)
O3 C9 1.420(12)
O4 C14 1.444(11)
O5 C16 1.323(11)
O6 C24 1.424(10)
O7 C29 1.425(11)
O8 C31 1.319(11)
O9 C39 1.419(11)
O10 C44 1.434(11)
O11 C46 1.316(10)
O12 C54 1.433(12)
O13 C59 1.428(10)
O26 C61 1.420(10)
O27 C62 1.440(10)
O28 C63 1.478(18)
O29 C64 1.47(2)
C1 C2 1.408(14)
C1 C6 1.410(13)
C2 C3 1.432(13)
C2 C7 1.459(15)
C3 C4 1.352(15)
C4 C5 1.365(16)
C4 C11 1.536(14)
C5 C6 1.409(13)
C6 C12 1.445(15)
C8 C9 1.479(17)
C9 C10 1.463(16)
C13 C14 1.528(14)
C14 C15 1.328(18)
C16 C21 1.410(14)
C16 C17 1.417(13)
C17 C18 1.385(14)
C17 C22 1.469(15)
C18 C19 1.378(16)
C19 C20 1.402(15)
C19 C26 1.550(16)
C20 C21 1.368(14)
C21 C27 1.469(14)
C23 C24 1.509(13)
C24 C25 1.494(14)
C28 C29 1.466(16)
C29 C30 1.493(13)
C31 C32 1.385(13)
C31 C36 1.445(13)
C32 C33 1.410(14)
C32 C37 1.461(14)
C33 C34 1.360(16)
C34 C35 1.417(16)
C34 C41 1.501(14)
C35 C36 1.390(13)
C36 C42 1.471(13)
C38 C39 1.535(14)
C39 C40 1.518(14)
C43 C44 1.499(14)
C44 C45 1.530(13)
C46 C47 1.415(12)
C46 C51 1.436(12)
C47 C48 1.390(13)
C47 C52 1.466(12)
C48 C49 1.381(13)
C49 C50 1.371(13)
C49 C56 1.504(13)
C50 C51 1.374(13)
C51 C57 1.459(12)
C53 C54 1.468(14)
C54 C55 1.512(13)
C58 C59 1.558(13)
C59 C60 1.482(13)
